data_4509307
loop_
_publ_author_name
'Han, Zhangang'
'Gao, Yuanzhe'
'Zhai, Xueliang'
'Peng, Jun'
'Tian, Aixiang'
'Zhao, Yulong'
'Hu, Changwen'

_publ_section_title
;
 Self-Process-Programmed Structural Diversity in Supramolecular Assembly
 Based on Polyoxometalate Anion and Halogensubstituted Bipyridine Cation
;
_journal_issue 2
_journal_name_full 'Crystal Growth &amp; Design'
_journal_page_first 1225
_journal_paper_doi 10.1021/cg8012206
_journal_volume 9
_journal_year 2009
_chemical_formula_sum 'C52 H44 Br2 Cl2 Mo12 N8 O42 P'
_chemical_formula_weight 2865.89
_chemical_name_systematic
; 
 ? 
;
_space_group_IT_number 14
_symmetry_cell_setting monoclinic
_symmetry_space_group_name_Hall '-P 2ybc'
_symmetry_space_group_name_H-M 'P 1 21/c 1'
_atom_sites_solution_hydrogens geom
_atom_sites_solution_primary direct
_atom_sites_solution_secondary difmap
_audit_creation_method SHELXL-97
_cell_angle_alpha 90.00
_cell_angle_beta 116.489(2)
_cell_angle_gamma 90.00
_cell_formula_units_Z 2
_cell_length_a 17.232(3)
_cell_length_b 14.044(2)
_cell_length_c 17.366(3)
_cell_measurement_temperature 273(2)
_cell_measurement_theta_max 28.11
_cell_measurement_theta_min 2.62
_cell_volume 3761.5(11)
_computing_cell_refinement 'Bruker SMART'
_computing_data_collection 'Bruker SMART'
_computing_data_reduction 'Bruker SAINT'
_computing_molecular_graphics 'Bruker SHELXTL'
_computing_publication_material 'Bruker SHELXTL'
_computing_structure_refinement 'Bruker SHELXTL'
_computing_structure_solution 'Bruker SHELXTL'
_diffrn_ambient_temperature 273(2)
_diffrn_measured_fraction_theta_full 0.917
_diffrn_measured_fraction_theta_max 0.917
_diffrn_measurement_device_type 'CCD area detector'
_diffrn_measurement_method 'phi and omega scans'
_diffrn_radiation_monochromator graphite
_diffrn_radiation_source 'fine-focus sealed tube'
_diffrn_radiation_type MoK\a
_diffrn_radiation_wavelength 0.71073
_diffrn_reflns_av_R_equivalents 0.0867
_diffrn_reflns_av_sigmaI/netI 0.0768
_diffrn_reflns_limit_h_max 22
_diffrn_reflns_limit_h_min -18
_diffrn_reflns_limit_k_max 18
_diffrn_reflns_limit_k_min -17
_diffrn_reflns_limit_l_max 23
_diffrn_reflns_limit_l_min -23
_diffrn_reflns_number 23388
_diffrn_reflns_theta_full 28.66
_diffrn_reflns_theta_max 28.66
_diffrn_reflns_theta_min 1.95
_diffrn_standards_decay_% none
_exptl_absorpt_coefficient_mu 3.185
_exptl_absorpt_correction_T_max 0.661
_exptl_absorpt_correction_T_min 0.534
_exptl_absorpt_correction_type empirical
_exptl_crystal_colour green
_exptl_crystal_density_diffrn 2.527
_exptl_crystal_density_meas ?
_exptl_crystal_density_method 'not measured'
_exptl_crystal_description block
_exptl_crystal_F_000 2734
_exptl_crystal_size_max 0.20
_exptl_crystal_size_mid 0.18
_exptl_crystal_size_min 0.13
_refine_diff_density_max 1.183
_refine_diff_density_min -1.111
_refine_diff_density_rms 0.166
_refine_ls_extinction_method none
_refine_ls_goodness_of_fit_ref 1.020
_refine_ls_hydrogen_treatment constr
_refine_ls_matrix_type full
_refine_ls_number_parameters 556
_refine_ls_number_reflns 8884
_refine_ls_number_restraints 0
_refine_ls_restrained_S_all 1.020
_refine_ls_R_factor_all 0.0690
_refine_ls_R_factor_gt 0.0469
_refine_ls_shift/su_max 0.001
_refine_ls_shift/su_mean 0.000
_refine_ls_structure_factor_coef Fsqd
_refine_ls_weighting_details 'calc w=1/[\s^2^(Fo^2^)+(0.0503P)^2^+0.0000P] where P=(Fo^2^+2Fc^2^)/3'
_refine_ls_weighting_scheme calc
_refine_ls_wR_factor_gt 0.1097
_refine_ls_wR_factor_ref 0.1190
_reflns_number_gt 6250
_reflns_number_total 8884
_reflns_threshold_expression >2sigma(I)
_cod_data_source_file cg8012206sup1.cif
_cod_data_source_block Compound-3
_cod_depositor_comments
;
The following automatic conversions were performed:

'_symmetry_cell_setting' value 'Monoclinic' changed to 'monoclinic'
according to /home/saulius/struct/CIF-dictionaries/cif_core.dic
dictionary named 'cif_core.dic' version 2.4.2 from 2011-04-26.

Automatic conversion script
Id: cif_fix_values 1891 2012-01-12 08:04:46Z andrius 

The following automatic conversions were performed:

'_exptl_crystal_density_meas' value 'none' was changed to '?' - the
value is perceived as not measured.

Automatic conversion script
Id: cif_fix_values 3008 2015-01-20 13:52:24Z robertas 
;
_cod_original_cell_volume 3761.5(10)
_cod_original_sg_symbol_H-M P21/c
_cod_database_code 4509307

loop_
_symmetry_equiv_pos_as_xyz
'x, y, z'
'-x, y+1/2, -z+1/2'
'-x, -y, -z'
'x, -y-1/2, z-1/2'

loop_
_atom_site_label
_atom_site_type_symbol
_atom_site_fract_x
_atom_site_fract_y
_atom_site_fract_z
_atom_site_U_iso_or_equiv
_atom_site_adp_type
_atom_site_occupancy
_atom_site_symmetry_multiplicity
_atom_site_calc_flag
_atom_site_refinement_flags
Mo1 Mo -0.47672(3) -1.24328(3) -0.03734(3) 0.04698(14) Uani 1 1 d .
Mo2 Mo -0.57201(4) -0.83345(4) -0.17417(3) 0.05016(15) Uani 1 1 d .
Mo3 Mo -0.35158(3) -0.83002(3) -0.01271(3) 0.03551(12) Uani 1 1 d .
Mo4 Mo -0.55189(4) -1.07872(4) -0.21127(3) 0.05227(16) Uani 1 1 d .
Mo5 Mo -0.33020(3) -1.07468(3) -0.05097(3) 0.03616(12) Uani 1 1 d .
Mo6 Mo -0.27975(3) -0.99707(3) 0.16109(3) 0.04022(13) Uani 1 1 d .
P1 P -0.5000 -1.0000 0.0000 0.0260(3) Uani 1 2 d S
O1' O -0.4687(4) -1.0706(4) -0.0495(4) 0.0260(13) Uani 0.50 1 d P
O1 O -0.4837(4) -0.8982(4) -0.0245(4) 0.0260(13) Uani 0.50 1 d P
OW1 O 0.5972(3) 0.0523(4) 0.4905(3) 0.0854(16) Uani 1 1 d .
O2' O -0.5678(4) -0.9872(4) -0.0982(4) 0.0269(13) Uani 0.50 1 d P
O2 O -0.5869(4) -1.0164(4) -0.0144(4) 0.0275(13) Uani 0.50 1 d P
O3 O -0.5375(3) -1.1963(4) -0.1493(3) 0.105(2) Uani 1 1 d .
O4 O -0.2848(3) -0.7500(3) -0.0212(3) 0.0708(14) Uani 1 1 d .
O5 O -0.3367(4) -0.9275(3) 0.2142(4) 0.099(2) Uani 1 1 d .
O6 O -0.4304(3) -1.0725(3) -0.1601(3) 0.0941(19) Uani 1 1 d .
O7 O -0.4152(3) -0.7561(4) 0.0296(3) 0.095(2) Uani 1 1 d .
O8 O -0.3208(4) -1.1085(3) 0.1898(4) 0.100(2) Uani 1 1 d .
O9 O -0.5760(3) -0.7608(4) -0.0861(3) 0.092(2) Uani 1 1 d .
O10 O -0.4498(3) -0.8176(4) -0.1245(3) 0.0845(18) Uani 1 1 d .
O11 O -0.2702(3) -1.0632(2) 0.0703(2) 0.0480(10) Uani 1 1 d .
O12 O -0.4693(3) -1.3585(3) -0.0550(3) 0.0573(11) Uani 1 1 d .
O13 O -0.2527(3) -1.1112(3) -0.0761(3) 0.0672(13) Uani 1 1 d .
O14 O -0.1772(3) -0.9931(3) 0.2344(3) 0.0761(15) Uani 1 1 d .
O15 O -0.2873(2) -0.8814(3) 0.0968(2) 0.0455(9) Uani 1 1 d .
O16 O -0.6076(3) -0.7574(3) -0.2555(3) 0.0631(12) Uani 1 1 d .
O17 O -0.3739(3) -1.1946(4) -0.0325(3) 0.094(2) Uani 1 1 d .
O18 O -0.5556(4) -0.9484(3) -0.2271(4) 0.097(2) Uani 1 1 d .
O19 O -0.3237(3) -0.9418(3) -0.0581(2) 0.0475(9) Uani 1 1 d .
O20 O -0.5774(3) -1.1214(4) -0.3085(2) 0.0673(13) Uani 1 1 d .
C1 C 0.7127(4) 0.1969(5) 0.7315(4) 0.0625(18) Uani 1 1 d .
H1A H 0.7272 0.2609 0.7334 0.075 Uiso 1 1 calc R
C2 C 0.7551(4) 0.1296(5) 0.7060(4) 0.0541(15) Uani 1 1 d .
H2A H 0.7985 0.1485 0.6913 0.065 Uiso 1 1 calc R
C3 C 0.7333(3) 0.0340(4) 0.7024(3) 0.0422(13) Uani 1 1 d .
C4 C 0.6677(4) 0.0101(4) 0.7241(4) 0.0526(15) Uani 1 1 d .
H4A H 0.6507 -0.0532 0.7209 0.063 Uiso 1 1 calc R
C5 C 0.6276(4) 0.0775(5) 0.7500(4) 0.0579(16) Uani 1 1 d .
H5A H 0.5843 0.0598 0.7653 0.069 Uiso 1 1 calc R
C6 C 0.7825(4) -0.0377(4) 0.6798(3) 0.0440(13) Uani 1 1 d .
C7 C 0.7538(4) -0.1300(5) 0.6583(4) 0.0553(16) Uani 1 1 d .
H7A H 0.7011 -0.1488 0.6561 0.066 Uiso 1 1 calc R
C8 C 0.8035(4) -0.1938(5) 0.6402(4) 0.0556(16) Uani 1 1 d .
H8A H 0.7839 -0.2559 0.6248 0.067 Uiso 1 1 calc R
C9 C 0.8830(4) -0.1666(4) 0.6445(3) 0.0432(13) Uani 1 1 d .
C10 C 0.9051(4) -0.0707(4) 0.6668(4) 0.0525(15) Uani 1 1 d .
H10A H 0.9579 -0.0499 0.6705 0.063 Uiso 1 1 calc R
C11 C 0.9415(3) -0.2324(4) 0.6284(3) 0.0439(13) Uani 1 1 d .
C12 C 1.0085(4) -0.1974(5) 0.6120(4) 0.0620(17) Uani 1 1 d .
H12A H 1.0168 -0.1321 0.6113 0.074 Uiso 1 1 calc R
C13 C 1.0634(4) -0.2603(5) 0.5967(4) 0.0632(18) Uani 1 1 d .
H13A H 1.1090 -0.2369 0.5874 0.076 Uiso 1 1 calc R
C14 C 1.0493(4) -0.3568(5) 0.5956(4) 0.0522(15) Uani 1 1 d .
C15 C 0.9849(5) -0.3913(5) 0.6136(4) 0.0664(19) Uani 1 1 d .
H15A H 0.9776 -0.4568 0.6155 0.080 Uiso 1 1 calc R
C16 C 0.9311(4) -0.3305(5) 0.6287(4) 0.0576(16) Uani 1 1 d .
H16A H 0.8867 -0.3553 0.6393 0.069 Uiso 1 1 calc R
C17 C 0.2053(4) -0.4553(5) 0.0524(4) 0.0632(18) Uani 1 1 d .
H17A H 0.1953 -0.3907 0.0403 0.076 Uiso 1 1 calc R
C18 C 0.1484(4) -0.5069(5) 0.0687(4) 0.0586(17) Uani 1 1 d .
H18A H 0.0996 -0.4773 0.0673 0.070 Uiso 1 1 calc R
C19 C 0.1613(3) -0.6031(4) 0.0874(3) 0.0391(12) Uani 1 1 d .
C20 C 0.2344(4) -0.6431(4) 0.0871(4) 0.0538(15) Uani 1 1 d .
H20A H 0.2457 -0.7077 0.0986 0.065 Uiso 1 1 calc R
C21 C 0.2902(4) -0.5878(5) 0.0697(4) 0.0624(18) Uani 1 1 d .
H21A H 0.3391 -0.6154 0.0695 0.075 Uiso 1 1 calc R
C22 C 0.0995(3) -0.6607(4) 0.1059(3) 0.0405(12) Uani 1 1 d .
C23 C 0.1093(4) -0.7582(4) 0.1192(4) 0.0521(15) Uani 1 1 d .
H23A H 0.1562 -0.7891 0.1173 0.062 Uiso 1 1 calc R
C24 C 0.0511(4) -0.8089(5) 0.1350(4) 0.0552(15) Uani 1 1 d .
H24A H 0.0573 -0.8743 0.1442 0.066 Uiso 1 1 calc R
C25 C -0.0178(4) -0.7606(5) 0.1370(4) 0.0488(14) Uani 1 1 d .
C26 C -0.0231(4) -0.6636(5) 0.1249(4) 0.0518(15) Uani 1 1 d .
H26A H -0.0688 -0.6314 0.1279 0.062 Uiso 1 1 calc R
N1 N 0.6502(3) 0.1692(4) 0.7535(4) 0.0621(15) Uani 1 1 d .
N2 N 0.8577(3) -0.0079(3) 0.6828(3) 0.0518(12) Uani 1 1 d .
N3 N 0.2758(3) -0.4956(4) 0.0534(3) 0.0541(13) Uani 1 1 d .
N4 N 0.0334(3) -0.6136(4) 0.1090(3) 0.0488(12) Uani 1 1 d .
Br1 Br 1.12214(5) -0.43982(6) 0.57190(5) 0.0739(2) Uani 1 1 d .
Cl1 Cl -0.09676(11) -0.82018(14) 0.15385(12) 0.0688(5) Uani 1 1 d .

loop_
_atom_site_aniso_label
_atom_site_aniso_U_11
_atom_site_aniso_U_22
_atom_site_aniso_U_33
_atom_site_aniso_U_23
_atom_site_aniso_U_13
_atom_site_aniso_U_12
Mo1 0.0613(3) 0.0186(2) 0.0545(3) -0.0030(2) 0.0199(3) 0.0035(2)
Mo2 0.0751(4) 0.0373(3) 0.0464(3) 0.0188(2) 0.0346(3) 0.0200(3)
Mo3 0.0345(2) 0.0280(2) 0.0491(3) 0.00213(19) 0.0232(2) 0.00085(18)
Mo4 0.0825(4) 0.0420(3) 0.0363(3) -0.0108(2) 0.0301(3) -0.0124(3)
Mo5 0.0349(2) 0.0320(2) 0.0472(3) 0.0014(2) 0.0234(2) -0.00071(18)
Mo6 0.0371(3) 0.0368(3) 0.0501(3) -0.0012(2) 0.0225(2) -0.0028(2)
P1 0.0371(9) 0.0160(8) 0.0290(8) -0.0004(6) 0.0185(8) 0.0002(7)
O1' 0.025(3) 0.020(3) 0.034(3) -0.002(3) 0.013(3) 0.003(2)
O1 0.025(3) 0.020(3) 0.034(3) 0.004(3) 0.015(3) -0.001(2)
OW1 0.107(4) 0.066(3) 0.120(4) -0.027(3) 0.084(4) -0.010(3)
O2' 0.027(3) 0.023(3) 0.030(3) 0.001(3) 0.013(3) 0.001(3)
O2 0.030(3) 0.021(3) 0.037(3) -0.004(3) 0.020(3) -0.002(3)
O3 0.087(4) 0.083(4) 0.078(3) 0.037(3) -0.024(3) -0.058(3)
O4 0.104(4) 0.051(3) 0.067(3) -0.002(2) 0.047(3) -0.037(3)
O5 0.165(5) 0.032(2) 0.182(6) -0.015(3) 0.152(5) -0.013(3)
O6 0.095(4) 0.072(3) 0.059(3) 0.030(3) -0.016(3) -0.044(3)
O7 0.073(3) 0.143(5) 0.055(3) -0.017(3) 0.016(2) 0.068(3)
O8 0.174(5) 0.031(2) 0.185(6) -0.006(3) 0.161(5) -0.011(3)
O9 0.061(3) 0.144(5) 0.054(3) -0.019(3) 0.009(2) 0.063(3)
O10 0.067(3) 0.116(4) 0.049(2) -0.016(3) 0.007(2) 0.055(3)
O11 0.067(3) 0.030(2) 0.043(2) 0.0019(16) 0.021(2) 0.0087(18)
O12 0.061(3) 0.027(2) 0.104(3) -0.012(2) 0.055(3) -0.0054(18)
O13 0.096(3) 0.050(3) 0.087(3) 0.018(2) 0.069(3) 0.034(2)
O14 0.077(3) 0.055(3) 0.052(2) 0.001(2) -0.010(2) 0.007(2)
O15 0.060(2) 0.0308(19) 0.044(2) -0.0005(16) 0.0218(19) 0.0045(18)
O16 0.051(2) 0.067(3) 0.063(3) 0.034(2) 0.018(2) 0.002(2)
O17 0.088(3) 0.074(3) 0.066(3) 0.037(3) -0.013(3) -0.051(3)
O18 0.155(5) 0.039(3) 0.181(5) -0.013(3) 0.150(5) -0.011(3)
O19 0.068(3) 0.0278(19) 0.047(2) 0.0021(16) 0.026(2) 0.0099(18)
O20 0.063(3) 0.090(3) 0.044(2) -0.023(2) 0.019(2) 0.006(3)
C1 0.064(4) 0.042(4) 0.090(5) 0.025(3) 0.042(4) 0.021(3)
C2 0.052(4) 0.054(4) 0.064(4) 0.020(3) 0.033(3) 0.006(3)
C3 0.040(3) 0.050(3) 0.034(3) 0.011(2) 0.015(2) 0.003(3)
C4 0.060(4) 0.050(4) 0.056(4) 0.009(3) 0.033(3) 0.006(3)
C5 0.061(4) 0.057(4) 0.068(4) 0.021(3) 0.041(4) 0.012(3)
C6 0.047(3) 0.049(3) 0.037(3) 0.000(2) 0.020(3) 0.000(3)
C7 0.041(3) 0.063(4) 0.066(4) -0.014(3) 0.027(3) -0.010(3)
C8 0.057(4) 0.050(4) 0.061(4) -0.019(3) 0.027(3) -0.018(3)
C9 0.045(3) 0.043(3) 0.042(3) -0.006(2) 0.019(3) -0.008(3)
C10 0.049(3) 0.050(4) 0.067(4) 0.000(3) 0.034(3) -0.009(3)
C11 0.043(3) 0.048(3) 0.036(3) -0.007(2) 0.014(3) -0.006(3)
C12 0.075(4) 0.043(4) 0.087(5) -0.006(3) 0.054(4) -0.001(3)
C13 0.064(4) 0.068(5) 0.072(4) 0.005(4) 0.044(4) -0.001(3)
C14 0.048(3) 0.065(4) 0.043(3) -0.004(3) 0.020(3) 0.011(3)
C15 0.074(5) 0.044(4) 0.078(5) -0.011(3) 0.032(4) 0.000(3)
C16 0.051(4) 0.054(4) 0.075(4) -0.010(3) 0.034(3) -0.008(3)
C17 0.060(4) 0.053(4) 0.081(5) 0.015(4) 0.036(4) 0.001(3)
C18 0.054(4) 0.054(4) 0.078(4) 0.008(3) 0.038(4) 0.012(3)
C19 0.034(3) 0.048(3) 0.032(3) -0.006(2) 0.012(2) 0.001(2)
C20 0.044(3) 0.048(4) 0.074(4) -0.003(3) 0.031(3) 0.004(3)
C21 0.049(4) 0.072(5) 0.077(4) -0.005(4) 0.038(4) 0.008(3)
C22 0.035(3) 0.048(3) 0.037(3) -0.004(2) 0.014(2) 0.005(2)
C23 0.051(3) 0.048(4) 0.063(4) 0.003(3) 0.031(3) 0.008(3)
C24 0.057(4) 0.046(4) 0.068(4) 0.003(3) 0.033(3) 0.001(3)
C25 0.047(3) 0.055(4) 0.046(3) -0.005(3) 0.022(3) -0.011(3)
C26 0.037(3) 0.062(4) 0.061(4) -0.004(3) 0.026(3) 0.003(3)
N1 0.064(3) 0.055(3) 0.075(4) 0.028(3) 0.038(3) 0.020(3)
N2 0.048(3) 0.043(3) 0.071(3) -0.001(2) 0.032(3) -0.003(2)
N3 0.051(3) 0.071(4) 0.044(3) 0.002(3) 0.024(3) -0.004(3)
N4 0.045(3) 0.049(3) 0.060(3) -0.001(2) 0.030(3) 0.007(2)
Br1 0.0701(5) 0.0860(6) 0.0643(4) -0.0147(4) 0.0287(4) 0.0183(4)
Cl1 0.0532(9) 0.0813(13) 0.0766(11) -0.0029(9) 0.0331(9) -0.0188(9)

loop_
_atom_type_symbol
_atom_type_description
_atom_type_scat_dispersion_real
_atom_type_scat_dispersion_imag
_atom_type_scat_source
C C 0.0033 0.0016 'International Tables Vol C Tables 4.2.6.8 and 6.1.1.4'
H H 0.0000 0.0000 'International Tables Vol C Tables 4.2.6.8 and 6.1.1.4'
N N 0.0061 0.0033 'International Tables Vol C Tables 4.2.6.8 and 6.1.1.4'
O O 0.0106 0.0060 'International Tables Vol C Tables 4.2.6.8 and 6.1.1.4'
P P 0.1023 0.0942 'International Tables Vol C Tables 4.2.6.8 and 6.1.1.4'
Mo Mo -1.6832 0.6857 'International Tables Vol C Tables 4.2.6.8 and 6.1.1.4'
Br Br -0.2901 2.4595 'International Tables Vol C Tables 4.2.6.8 and 6.1.1.4'
Cl Cl 0.1484 0.1585 'International Tables Vol C Tables 4.2.6.8 and 6.1.1.4'

loop_
_geom_angle_atom_site_label_1
_geom_angle_atom_site_label_2
_geom_angle_atom_site_label_3
_geom_angle
_geom_angle_site_symmetry_1
_geom_angle_site_symmetry_3
O12 Mo1 O17 102.4(2) . .
O12 Mo1 O3 101.8(3) . .
O17 Mo1 O3 89.9(2) . .
O12 Mo1 O9 101.4(2) . 3_435
O17 Mo1 O9 88.4(2) . 3_435
O3 Mo1 O9 156.5(3) . 3_435
O12 Mo1 O7 99.5(2) . 3_435
O17 Mo1 O7 157.9(3) . 3_435
O3 Mo1 O7 87.9(2) . 3_435
O9 Mo1 O7 85.0(2) 3_435 3_435
O12 Mo1 O1' 159.8(2) . .
O17 Mo1 O1' 63.4(2) . .
O3 Mo1 O1' 65.6(2) . .
O9 Mo1 O1' 92.9(2) 3_435 .
O7 Mo1 O1' 95.9(2) 3_435 .
O12 Mo1 O1 155.93(19) . 3_435
O17 Mo1 O1 97.2(2) . 3_435
O3 Mo1 O1 91.9(3) . 3_435
O9 Mo1 O1 65.15(19) 3_435 3_435
O7 Mo1 O1 60.9(2) 3_435 3_435
O1' Mo1 O1 44.22(19) . 3_435
O16 Mo2 O9 102.2(2) . .
O16 Mo2 O10 103.1(2) . .
O9 Mo2 O10 90.2(2) . .
O16 Mo2 O8 100.7(2) . 3_435
O9 Mo2 O8 87.9(2) . 3_435
O10 Mo2 O8 156.0(2) . 3_435
O16 Mo2 O18 102.1(2) . .
O9 Mo2 O18 155.6(3) . .
O10 Mo2 O18 86.9(2) . .
O8 Mo2 O18 85.1(2) 3_435 .
O16 Mo2 O2' 156.2(2) . .
O9 Mo2 O2' 92.5(2) . .
O10 Mo2 O2' 95.5(2) . .
O8 Mo2 O2' 60.8(2) 3_435 .
O18 Mo2 O2' 63.7(2) . .
O4 Mo3 O15 103.4(2) . .
O4 Mo3 O7 102.1(3) . .
O15 Mo3 O7 89.98(18) . .
O4 Mo3 O19 102.0(2) . .
O15 Mo3 O19 87.66(15) . .
O7 Mo3 O19 155.7(2) . .
O4 Mo3 O10 100.4(2) . .
O15 Mo3 O10 156.1(2) . .
O7 Mo3 O10 86.61(18) . .
O19 Mo3 O10 85.86(17) . .
O4 Mo3 O1 159.0(2) . .
O15 Mo3 O1 92.42(18) . .
O7 Mo3 O1 63.7(2) . .
O19 Mo3 O1 92.32(19) . .
O10 Mo3 O1 64.9(2) . .
O20 Mo4 O18 103.3(3) . .
O20 Mo4 O6 103.4(2) . .
O18 Mo4 O6 88.9(2) . .
O20 Mo4 O5 100.6(2) . 3_435
O18 Mo4 O5 89.0(2) . 3_435
O6 Mo4 O5 155.7(3) . 3_435
O20 Mo4 O3 99.7(3) . .
O18 Mo4 O3 156.9(3) . .
O6 Mo4 O3 86.4(2) . .
O5 Mo4 O3 86.1(2) 3_435 .
O20 Mo4 O2' 158.3(2) . .
O18 Mo4 O2' 66.0(2) . .
O6 Mo4 O2' 95.5(2) . .
O5 Mo4 O2' 61.8(2) 3_435 .
O3 Mo4 O2' 92.0(2) . .
O13 Mo5 O19 102.2(2) . .
O13 Mo5 O11 102.4(2) . .
O19 Mo5 O11 88.25(15) . .
O13 Mo5 O6 102.8(3) . .
O19 Mo5 O6 88.41(18) . .
O11 Mo5 O6 154.8(2) . .
O13 Mo5 O17 101.1(3) . .
O19 Mo5 O17 156.6(2) . .
O11 Mo5 O17 87.10(18) . .
O6 Mo5 O17 86.12(18) . .
O13 Mo5 O1' 158.6(2) . .
O19 Mo5 O1' 93.75(19) . .
O11 Mo5 O1' 92.21(18) . .
O6 Mo5 O1' 63.1(2) . .
O17 Mo5 O1' 63.6(2) . .
O14 Mo6 O8 102.9(3) . .
O14 Mo6 O5 102.4(3) . .
O8 Mo6 O5 87.86(19) . .
O14 Mo6 O11 101.3(2) . .
O8 Mo6 O11 89.73(18) . .
O5 Mo6 O11 156.0(2) . .
O14 Mo6 O15 100.9(2) . .
O8 Mo6 O15 156.2(2) . .
O5 Mo6 O15 86.09(18) . .
O11 Mo6 O15 86.57(15) . .
O14 Mo6 O2' 160.7(2) . 3_435
O8 Mo6 O2' 64.6(2) . 3_435
O5 Mo6 O2' 64.0(2) . 3_435
O11 Mo6 O2' 93.52(19) . 3_435
O15 Mo6 O2' 92.12(18) . 3_435
O2 P1 O2 180.000(1) 3_435 .
O2 P1 O1 113.9(3) 3_435 3_435
O2 P1 O1 66.1(3) . 3_435
O2 P1 O1 66.1(3) 3_435 .
O2 P1 O1 113.9(3) . .
O1 P1 O1 180.000(1) 3_435 .
O2 P1 O1' 66.6(3) 3_435 .
O2 P1 O1' 113.4(3) . .
O1 P1 O1' 73.4(3) 3_435 .
O1 P1 O1' 106.6(3) . .
O2 P1 O1' 113.4(3) 3_435 3_435
O2 P1 O1' 66.6(3) . 3_435
O1 P1 O1' 106.6(3) 3_435 3_435
O1 P1 O1' 73.4(3) . 3_435
O1' P1 O1' 180.0(3) . 3_435
O2 P1 O2' 112.5(3) 3_435 .
O2 P1 O2' 67.5(3) . .
O1 P1 O2' 105.2(3) 3_435 .
O1 P1 O2' 74.8(3) . .
O1' P1 O2' 75.5(3) . .
O1' P1 O2' 104.5(3) 3_435 .
O2 P1 O2' 67.5(3) 3_435 3_435
O2 P1 O2' 112.5(3) . 3_435
O1 P1 O2' 74.8(3) 3_435 3_435
O1 P1 O2' 105.2(3) . 3_435
O1' P1 O2' 104.5(3) . 3_435
O1' P1 O2' 75.5(3) 3_435 3_435
O2' P1 O2' 180.0(4) . 3_435
P1 O1' O2 52.7(3) . 3_435
P1 O1' Mo5 127.7(3) . .
O2 O1' Mo5 75.0(3) 3_435 .
P1 O1' Mo1 122.5(3) . .
O2 O1' Mo1 135.9(4) 3_435 .
Mo5 O1' Mo1 94.12(19) . .
P1 O1 O2 53.1(3) . 3_435
P1 O1 Mo3 128.8(3) . .
O2 O1 Mo3 75.7(3) 3_435 .
P1 O1 Mo1 119.8(3) . 3_435
O2 O1 Mo1 135.0(4) 3_435 3_435
Mo3 O1 Mo1 94.4(2) . 3_435
P1 O2' O2 51.5(3) . .
P1 O2' Mo6 128.2(3) . 3_435
O2 O2' Mo6 76.7(3) . 3_435
P1 O2' Mo4 120.5(3) . .
O2 O2' Mo4 134.3(4) . .
Mo6 O2' Mo4 94.5(2) 3_435 .
P1 O2' Mo2 119.7(3) . .
O2 O2' Mo2 133.8(4) . .
Mo6 O2' Mo2 94.1(2) 3_435 .
Mo4 O2' Mo2 91.02(19) . .
P1 O2 O1 60.8(3) . 3_435
P1 O2 O1' 60.6(3) . 3_435
O1 O2 O1' 99.5(4) 3_435 3_435
P1 O2 O2' 61.0(3) . .
O1 O2 O2' 98.1(4) 3_435 .
O1' O2 O2' 97.1(4) 3_435 .
Mo1 O3 Mo4 139.1(3) . .
Mo6 O5 Mo4 138.4(3) . 3_435
Mo4 O6 Mo5 142.4(3) . .
Mo3 O7 Mo1 140.8(3) . 3_435
Mo6 O8 Mo2 140.2(3) . 3_435
Mo2 O9 Mo1 139.4(3) . 3_435
Mo2 O10 Mo3 137.9(3) . .
Mo5 O11 Mo6 139.3(2) . .
Mo3 O15 Mo6 140.0(2) . .
Mo1 O17 Mo5 138.2(3) . .
Mo4 O18 Mo2 139.1(3) . .
Mo5 O19 Mo3 139.1(2) . .
N1 C1 C2 119.7(6) . .
N1 C1 H1A 120.1 . .
C2 C1 H1A 120.1 . .
C1 C2 C3 120.3(6) . .
C1 C2 H2A 119.8 . .
C3 C2 H2A 119.8 . .
C4 C3 C2 117.4(6) . .
C4 C3 C6 122.8(5) . .
C2 C3 C6 119.8(5) . .
C5 C4 C3 121.2(6) . .
C5 C4 H4A 119.4 . .
C3 C4 H4A 119.4 . .
N1 C5 C4 120.2(6) . .
N1 C5 H5A 119.9 . .
C4 C5 H5A 119.9 . .
N2 C6 C7 121.9(5) . .
N2 C6 C3 115.8(5) . .
C7 C6 C3 122.3(5) . .
C8 C7 C6 119.4(6) . .
C8 C7 H7A 120.3 . .
C6 C7 H7A 120.3 . .
C7 C8 C9 120.7(6) . .
C7 C8 H8A 119.7 . .
C9 C8 H8A 119.7 . .
C8 C9 C10 114.6(5) . .
C8 C9 C11 123.7(5) . .
C10 C9 C11 121.7(5) . .
N2 C10 C9 125.8(5) . .
N2 C10 H10A 117.1 . .
C9 C10 H10A 117.1 . .
C16 C11 C12 118.0(6) . .
C16 C11 C9 121.2(5) . .
C12 C11 C9 120.9(5) . .
C11 C12 C13 120.4(6) . .
C11 C12 H12A 119.8 . .
C13 C12 H12A 119.8 . .
C14 C13 C12 119.5(6) . .
C14 C13 H13A 120.3 . .
C12 C13 H13A 120.3 . .
C15 C14 C13 120.2(6) . .
C15 C14 Br1 121.1(5) . .
C13 C14 Br1 118.7(5) . .
C14 C15 C16 120.6(6) . .
C14 C15 H15A 119.7 . .
C16 C15 H15A 119.7 . .
C15 C16 C11 121.2(6) . .
C15 C16 H16A 119.4 . .
C11 C16 H16A 119.4 . .
N3 C17 C18 120.9(6) . .
N3 C17 H17A 119.5 . .
C18 C17 H17A 119.5 . .
C17 C18 C19 121.3(6) . .
C17 C18 H18A 119.4 . .
C19 C18 H18A 119.4 . .
C18 C19 C20 116.6(6) . .
C18 C19 C22 121.9(5) . .
C20 C19 C22 121.5(5) . .
C21 C20 C19 120.0(6) . .
C21 C20 H20A 120.0 . .
C19 C20 H20A 120.0 . .
N3 C21 C20 121.2(6) . .
N3 C21 H21A 119.4 . .
C20 C21 H21A 119.4 . .
N4 C22 C23 121.5(5) . .
N4 C22 C19 116.4(5) . .
C23 C22 C19 122.0(5) . .
C24 C23 C22 120.5(6) . .
C24 C23 H23A 119.8 . .
C22 C23 H23A 119.8 . .
C23 C24 C25 118.0(6) . .
C23 C24 H24A 121.0 . .
C25 C24 H24A 121.0 . .
C26 C25 C24 118.8(6) . .
C26 C25 Cl1 120.1(5) . .
C24 C25 Cl1 121.1(5) . .
N4 C26 C25 123.6(5) . .
N4 C26 H26A 118.2 . .
C25 C26 H26A 118.2 . .
C5 N1 C1 121.1(6) . .
C10 N2 C6 117.6(5) . .
C21 N3 C17 120.0(6) . .
C26 N4 C22 117.6(5) . .

loop_
_geom_bond_atom_site_label_1
_geom_bond_atom_site_label_2
_geom_bond_distance
_geom_bond_site_symmetry_2
Mo1 O12 1.663(4) .
Mo1 O17 1.865(5) .
Mo1 O3 1.869(4) .
Mo1 O9 1.919(4) 3_435
Mo1 O7 1.927(5) 3_435
Mo1 O1' 2.444(6) .
Mo1 O1 2.494(6) 3_435
Mo2 O16 1.656(4) .
Mo2 O9 1.866(4) .
Mo2 O10 1.899(5) .
Mo2 O8 1.925(5) 3_435
Mo2 O18 1.940(4) .
Mo2 O2' 2.514(6) .
Mo3 O4 1.662(4) .
Mo3 O15 1.867(3) .
Mo3 O7 1.880(4) .
Mo3 O19 1.911(4) .
Mo3 O10 1.933(4) .
Mo3 O1 2.393(6) .
Mo4 O20 1.655(4) .
Mo4 O18 1.848(5) .
Mo4 O6 1.877(5) .
Mo4 O5 1.900(5) 3_435
Mo4 O3 1.926(5) .
Mo4 O2' 2.461(6) .
Mo5 O13 1.660(4) .
Mo5 O19 1.877(4) .
Mo5 O11 1.894(3) .
Mo5 O6 1.912(4) .
Mo5 O17 1.930(4) .
Mo5 O1' 2.400(6) .
Mo6 O14 1.655(4) .
Mo6 O8 1.874(4) .
Mo6 O5 1.891(4) .
Mo6 O11 1.899(3) .
Mo6 O15 1.943(4) .
Mo6 O2' 2.363(6) 3_435
P1 O2 1.422(6) 3_435
P1 O2 1.422(6) .
P1 O1 1.553(6) 3_435
P1 O1 1.553(6) .
P1 O1' 1.557(6) .
P1 O1' 1.557(6) 3_435
P1 O2' 1.590(6) .
P1 O2' 1.590(6) 3_435
O1' O2 1.641(8) 3_435
O1 O2 1.626(8) 3_435
O1 Mo1 2.494(6) 3_435
O2' O2 1.681(8) .
O2' Mo6 2.363(6) 3_435
O2 O1 1.626(8) 3_435
O2 O1' 1.641(8) 3_435
O5 Mo4 1.900(5) 3_435
O7 Mo1 1.927(5) 3_435
O8 Mo2 1.925(5) 3_435
O9 Mo1 1.919(4) 3_435
C1 N1 1.351(8) .
C1 C2 1.382(9) .
C1 H1A 0.9300 .
C2 C3 1.388(8) .
C2 H2A 0.9300 .
C3 C4 1.383(8) .
C3 C6 1.477(8) .
C4 C5 1.362(8) .
C4 H4A 0.9300 .
C5 N1 1.339(8) .
C5 H5A 0.9300 .
C6 N2 1.342(7) .
C6 C7 1.378(8) .
C7 C8 1.370(8) .
C7 H7A 0.9300 .
C8 C9 1.392(8) .
C8 H8A 0.9300 .
C9 C10 1.407(8) .
C9 C11 1.482(8) .
C10 N2 1.312(7) .
C10 H10A 0.9300 .
C11 C16 1.390(8) .
C11 C12 1.395(8) .
C12 C13 1.405(8) .
C12 H12A 0.9300 .
C13 C14 1.374(9) .
C13 H13A 0.9300 .
C14 C15 1.369(9) .
C14 Br1 1.889(6) .
C15 C16 1.370(9) .
C15 H15A 0.9300 .
C16 H16A 0.9300 .
C17 N3 1.333(8) .
C17 C18 1.346(8) .
C17 H17A 0.9300 .
C18 C19 1.384(8) .
C18 H18A 0.9300 .
C19 C20 1.381(7) .
C19 C22 1.482(7) .
C20 C21 1.371(8) .
C20 H20A 0.9300 .
C21 N3 1.325(8) .
C21 H21A 0.9300 .
C22 N4 1.341(6) .
C22 C23 1.387(8) .
C23 C24 1.354(8) .
C23 H23A 0.9300 .
C24 C25 1.381(8) .
C24 H24A 0.9300 .
C25 C26 1.375(8) .
C25 Cl1 1.730(6) .
C26 N4 1.324(7) .
C26 H26A 0.9300 .
